data_1563197
loop_
_publ_author_name
'Verbraeken, Maarten C.'
'Suard, Emmanuelle'
'Irvine, John T.S.'

_publ_section_title
;
 Order and disorder in Ca2ND0.90H0.10--A structural and thermal study
;
_journal_issue 8
_journal_name_full 'Journal of Solid State Chemistry'
_journal_page_first 2088
_journal_page_last 2096
_journal_paper_doi 10.1016/j.jssc.2011.05.062
_journal_volume 184
_journal_year 2011
_chemical_formula_structural Ca2ND
_chemical_formula_sum 'Ca2 D0.9 H0.1 N'
_chemical_formula_weight 96.08
_chemical_name_common 'Calcium nitride deuteride'
_space_group_IT_number 166
_space_group_name_Hall '-R 3 2"'
_space_group_name_H-M_alt 'R -3 m :H'
_symmetry_cell_setting rhombohedral
_symmetry_space_group_name_Hall '-R 3 2"'
_symmetry_space_group_name_H-M 'R -3 m :H'
_cell_angle_alpha 90.00000
_cell_angle_beta 90
_cell_angle_gamma 120.00000
_cell_formula_units_Z 3
_cell_length_a 3.591403(9)
_cell_length_b 3.591403(9)
_cell_length_c 17.5936794(5)
_cell_measurement_temperature 293
_cell_volume 196.5240(7)
_computing_structure_refinement FULLPROF
_diffrn_ambient_temperature 293
_diffrn_radiation_type 'Constant Wavelength Neutron Diffraction'
_diffrn_radiation_wavelength 1.91137
_diffrn_source 'nuclear reactor'
_diffrn_source_type 'D1A, ILL Grenoble'
_pd_char_colour Yellow
_pd_instr_location 'ILL, Grenoble'
_pd_meas_2theta_range_inc 0.050000
_pd_meas_2theta_range_max 157.45000
_pd_meas_2theta_range_min -22.00000
_pd_meas_number_of_points 3590
_pd_meas_scan_method Step
_pd_proc_2theta_range_inc 0.050000
_pd_proc_2theta_range_max 157.3391
_pd_proc_2theta_range_min -22.1109
_pd_proc_info_excluded_regions '-22.000 - 10.000'
_pd_proc_ls_prof_R_factor 3.9513
_pd_proc_ls_prof_wR_expected 2.7894
_pd_proc_ls_prof_wR_factor 5.1131
_pd_proc_wavelength 1.911365
_pd_spec_mounting 'Vanadium can'
_pd_spec_mount_mode Transmission
_refine_ls_number_parameters 19
_refine_ls_number_reflns 46
_refine_ls_number_restraints 0
_refine_ls_R_I_factor 7.8422
_cod_data_source_file JSSC-2011-184-2088.cif
_cod_data_source_block Ca2ND_ordered
_cod_depositor_comments
;
The following automatic conversions were performed:

data item '_symmetry_cell_setting' value 'Rhombohedral' was changed
to 'rhombohedral' in accordance with the built-in table derived from
the CIF Core dictionary named 'cif_core.dic' version 2.4.5 last
updated on 2014-11-21.

Automatic conversion script
Id: cif_fix_values 8369 2020-08-20 11:38:08Z andrius 
;
_cod_original_cell_volume 196.524(20)
_cod_original_sg_symbol_Hall '-R 3 2'
_cod_original_sg_symbol_H-M 'R -3 M'
_cod_original_formula_sum 'Ca2 N1 D0.9 H0.1'
_cod_database_code 1563197
_pd_proc_ls_prof_cr_factor 20.1084
_pd_proc_ls_prof_cwr_factor 14.9989
_pd_proc_ls_prof_cwr_expected 8.1827
_pd_proc_ls_prof_chi2 3.3599
_pd_proc_ls_prof_echi2 3.6939

loop_
_symmetry_equiv_pos_as_xyz
x,y,z
-y,x-y,z
-x+y,-x,z
-y,-x,z
-x+y,y,z
x,x-y,z
-x,-y,-z
y,-x+y,-z
x-y,x,-z
y,x,-z
x-y,-y,-z
-x,-x+y,-z
x+2/3,y+1/3,z+1/3
-y+2/3,x-y+1/3,z+1/3
-x+y+2/3,-x+1/3,z+1/3
-y+2/3,-x+1/3,z+1/3
-x+y+2/3,y+1/3,z+1/3
x+2/3,x-y+1/3,z+1/3
-x+2/3,-y+1/3,-z+1/3
y+2/3,-x+y+1/3,-z+1/3
x-y+2/3,x+1/3,-z+1/3
y+2/3,x+1/3,-z+1/3
x-y+2/3,-y+1/3,-z+1/3
-x+2/3,-x+y+1/3,-z+1/3
x+1/3,y+2/3,z+2/3
-y+1/3,x-y+2/3,z+2/3
-x+y+1/3,-x+2/3,z+2/3
-y+1/3,-x+2/3,z+2/3
-x+y+1/3,y+2/3,z+2/3
x+1/3,x-y+2/3,z+2/3
-x+1/3,-y+2/3,-z+2/3
y+1/3,-x+y+2/3,-z+2/3
x-y+1/3,x+2/3,-z+2/3
y+1/3,x+2/3,-z+2/3
x-y+1/3,-y+2/3,-z+2/3
-x+1/3,-x+y+2/3,-z+2/3

loop_
_atom_site_label
_atom_site_fract_x
_atom_site_fract_y
_atom_site_fract_z
_atom_site_U_iso_or_equiv
_atom_site_occupancy
_atom_site_adp_type
_atom_site_type_symbol
N1 0.00000 0.00000 0.50000 0.0152(5) 1.00000 Uiso N
D1 0.00000 0.00000 0.00000 0.078(2) 0.781(8) Uiso D
H1 0.00000 0.00000 0.00000 0.078(2) 0.087(8) Uiso H
Ca1 0.00000 0.00000 0.2422(2) 0.0178(7) 1.00000 Uiso CA
D2 0.00000 0.00000 0.088(3) 0.078(2) 0.060(4) Uiso D
H2 0.00000 0.00000 0.088(3) 0.078(2) 0.007(4) Uiso H

loop_
_atom_type_symbol
_atom_type_scat_length_neutron
_atom_type_scat_source
CA 0.47000 V.F._Sears_Neutron_News_3_26_(1992)
N 0.93600 V.F._Sears_Neutron_News_3_26_(1992)
D 0.66710 V.F._Sears_Neutron_News_3_26_(1992)
H -0.37406 V.F._Sears_Neutron_News_3_26_(1992)

loop_
_geom_angle_atom_site_label_1
_geom_angle_atom_site_label_2
_geom_angle_atom_site_label_3
_geom_angle
N1 Ca1 N1 93.63(1)
N1 Ca1 D1 89.83(1)
N1 Ca1 H1 89.83(1)
D1 Ca1 D1 86.48(1)
D1 Ca1 H1 86.48(1)

loop_
_geom_bond_atom_site_label_1
_geom_bond_atom_site_label_2
_geom_bond_distance
Ca1 N1 2.4626(2)
Ca1 D1 2.6213(2)
Ca1 H1 2.6213(2)
Ca1 D2 2.074(1)
Ca1 H2 2.074(1)
